data_7700898
loop_
_publ_author_name
'Busch, Jasmin M.'
'Zink, Daniel M.'
'Di Martino-Fumo, Patrick'
'Rehak, Florian R.'
'Boden, Pit'
'Steiger, Sophie'
'Fuhr, Olaf'
'Nieger, Martin'
'Klopper, Wim'
'Gerhards, Markus'
'Br\"ase, Stefan'

_publ_section_title
;
 Highly soluble fluorine containing Cu(i) AlkylPyrPhos TADF complexes.
;
_journal_issue 41
_journal_name_full 'Dalton transactions (Cambridge, England : 2003)'
_journal_page_first 15687
_journal_page_last 15698
_journal_paper_doi 10.1039/c9dt02447f
_journal_volume 48
_journal_year 2019
_chemical_formula_moiety 'C59 H48 Cu2 F6 I2 N P3, C H2 Cl2'
_chemical_formula_sum 'C60 H50 Cl2 Cu2 F6 I2 N P3'
_chemical_formula_weight 1443.70
_space_group_crystal_system monoclinic
_space_group_IT_number 14
_space_group_name_Hall '-P 2ybc'
_space_group_name_H-M_alt 'P 1 21/c 1'
_symmetry_space_group_name_Hall '-P 2ybc'
_symmetry_space_group_name_H-M 'P 1 21/c 1'
_atom_sites_solution_hydrogens geom
_atom_sites_solution_primary direct
_audit_creation_date 2018-07-05
_audit_creation_method
;
Olex2 1.2
(compiled 2018.05.29 svn.r3508 for OlexSys, GUI svn.r5506)
;
_audit_update_record
;
2019-05-28 deposited with the CCDC.    2019-08-21 downloaded from the CCDC.
;
_cell_angle_alpha 90
_cell_angle_beta 111.373(2)
_cell_angle_gamma 90
_cell_formula_units_Z 4
_cell_length_a 19.1297(5)
_cell_length_b 12.6256(2)
_cell_length_c 25.3784(6)
_cell_measurement_reflns_used 97656
_cell_measurement_temperature 180.15
_cell_measurement_theta_max 63.59
_cell_measurement_theta_min 4.31
_cell_volume 5708.0(2)
_computing_molecular_graphics 'Olex2 (Dolomanov et al., 2009)'
_computing_publication_material 'Olex2 (Dolomanov et al., 2009)'
_computing_structure_refinement 'ShelXL (Sheldrick, 2015)'
_computing_structure_solution 'ShelXS (Sheldrick, 2008)'
_diffrn_ambient_temperature 180.15
_diffrn_detector Pilatus300K
_diffrn_detector_area_resol_mean 5.81
_diffrn_detector_type DECTRIS
_diffrn_measured_fraction_theta_full 0.992
_diffrn_measured_fraction_theta_max 0.992
_diffrn_measurement_device '4-circle goniometer'
_diffrn_measurement_device_type 'Stoe StadiVari'
_diffrn_measurement_method 'rotation method'
_diffrn_radiation_collimation '0.6 mm diameter'
_diffrn_radiation_monochromator 'multilayer optics'
_diffrn_radiation_polarisn_norm 0
_diffrn_radiation_probe x-ray
_diffrn_radiation_type CuK\a
_diffrn_radiation_wavelength 1.54186
_diffrn_reflns_av_R_equivalents 0.0243
_diffrn_reflns_av_unetI/netI 0.0148
_diffrn_reflns_Laue_measured_fraction_full 0.992
_diffrn_reflns_Laue_measured_fraction_max 0.992
_diffrn_reflns_limit_h_max 22
_diffrn_reflns_limit_h_min -21
_diffrn_reflns_limit_k_max 14
_diffrn_reflns_limit_k_min -7
_diffrn_reflns_limit_l_max 28
_diffrn_reflns_limit_l_min -29
_diffrn_reflns_number 38804
_diffrn_reflns_point_group_measured_fraction_full 0.992
_diffrn_reflns_point_group_measured_fraction_max 0.992
_diffrn_reflns_theta_full 62.495
_diffrn_reflns_theta_max 62.495
_diffrn_reflns_theta_min 4.306
_diffrn_source 'Cu Genix 3D'
_diffrn_source_current 1.000
_diffrn_source_power 0.050
_diffrn_source_target Cu
_diffrn_source_type 'microfocus sealed X-ray tube'
_diffrn_source_voltage 50
_exptl_absorpt_coefficient_mu 11.566
_exptl_absorpt_correction_T_max 0.0758
_exptl_absorpt_correction_T_min 0.0187
_exptl_absorpt_correction_type multi-scan
_exptl_absorpt_process_details
;
STOE X-Red32, absorption correction by Gaussian integration, analogous to
P. Coppens, "The Evaluation of Absorption and Extinction in Single-Crystal
Structure Analysis", published in: F. R. Ahmed (Editor), "Crystallographic
Computing", Munksgaard, Copenhagen (1970), 255 - 270.
Afterwards scaling of reflection intensities was performed within STOE LANA.
J. Koziskova, F. Hahn, J. Richter, J. Kozisek, "Comparison of different
absorption corrections on the model structure of tetrakis(\m~2~-acetato)-
diaqua-di-copper(II)", Acta Chimica Slovaca, vol. 9, no. 2, 2016, pp. 136 - 140.
Finally a spherical absorption correction was done within STOE LANA.
;
_exptl_crystal_colour 'greenish yellow'
_exptl_crystal_colour_modifier greenish
_exptl_crystal_colour_primary yellow
_exptl_crystal_density_diffrn 1.680
_exptl_crystal_description needle
_exptl_crystal_F_000 2856
_exptl_crystal_size_max 0.32
_exptl_crystal_size_mid 0.1
_exptl_crystal_size_min 0.08
_refine_diff_density_max 1.127
_refine_diff_density_min -1.325
_refine_diff_density_rms 0.116
_refine_ls_extinction_method none
_refine_ls_goodness_of_fit_ref 1.199
_refine_ls_hydrogen_treatment constr
_refine_ls_matrix_type full
_refine_ls_number_parameters 682
_refine_ls_number_reflns 9040
_refine_ls_number_restraints 0
_refine_ls_restrained_S_all 1.199
_refine_ls_R_factor_all 0.0572
_refine_ls_R_factor_gt 0.0569
_refine_ls_shift/su_max 0.001
_refine_ls_shift/su_mean 0.000
_refine_ls_structure_factor_coef Fsqd
_refine_ls_weighting_details 'w=1/[\s^2^(Fo^2^)+(0.0253P)^2^+51.3246P] where P=(Fo^2^+2Fc^2^)/3'
_refine_ls_weighting_scheme calc
_refine_ls_wR_factor_gt 0.1359
_refine_ls_wR_factor_ref 0.1360
_reflns_Friedel_coverage 0.000
_reflns_number_gt 8926
_reflns_number_total 9040
_reflns_threshold_expression 'I > 2\s(I)'
_cod_data_source_file c9dt02447f2.cif
_cod_data_source_block jmb83-15
_cod_depositor_comments 'Adding full bibliography for 7700890--7700898.cif.'
_cod_database_code 7700898
_shelx_shelxl_version_number 2018/3
_shelx_space_group_comment
;
The symmetry employed for this shelxl refinement is uniquely defined
by the following loop, which should always be used as a source of
symmetry information in preference to the above space-group names.
They are only intended as comments.
;
_shelx_estimated_absorpt_t_max 0.458
_shelx_estimated_absorpt_t_min 0.119
_olex2_refinement_description
;
1. Fixed Uiso
 At 1.2 times of:
  All C(H) groups, All C(H,H) groups, All C(H,H,H,H) groups
2. Others
 Fixed Sof: H7A(0.5) H7B(0.5) H8AA(0.5) H8AB(0.5) H8BC(0.5) H8BD(0.5) C9A(0.5)
 H9AA(0.5) H9AB(0.5) C10A(0.5) H10A(0.5) H10B(0.5) C11A(0.5) H11A(0.5)
 H11B(0.5) C9B(0.5) H9BA(0.5) H9BB(0.5) C10B(0.5) H10C(0.5) H10D(0.5) C11B(0.5)
 H11C(0.5) H11D(0.5)
3.a Ternary CH refined with riding coordinates:
 C7(H7A), C7(H7B)
3.b Secondary CH2 refined with riding coordinates:
 C6(H6A,H6B), C8(H8AA,H8AB), C8(H8BC,H8BD), C9A(H9AA,H9AB), C10A(H10A,H10B),
 C11A(H11A,H11B), C9B(H9BA,H9BB), C10B(H10C,H10D), C11B(H11C,H11D), C60(H60A,
 H60B)
3.c Aromatic/amide H refined with riding coordinates:
 C2(H2), C4(H4), C5(H5), C13(H13), C14(H14), C15(H15), C16(H16), C17(H17),
 C19(H19), C20(H20), C21(H21), C22(H22), C23(H23), C25(H25), C26(H26), C28(H28),
  C29(H29), C31(H31), C32(H32), C34(H34), C35(H35), C37(H37), C38(H38),
 C40(H40), C41(H41), C43(H43), C44(H44), C46(H46), C47(H47), C49(H49), C50(H50),
  C52(H52), C53(H53), C55(H55), C56(H56), C58(H58), C59(H59)
;
_olex2_submission_special_instructions 'No special instructions were received'

loop_
_space_group_symop_operation_xyz
'x, y, z'
'-x, y+1/2, -z+1/2'
'-x, -y, -z'
'x, -y-1/2, z-1/2'

loop_
_atom_site_label
_atom_site_type_symbol
_atom_site_fract_x
_atom_site_fract_y
_atom_site_fract_z
_atom_site_U_iso_or_equiv
_atom_site_adp_type
_atom_site_occupancy
_atom_site_site_symmetry_order
_atom_site_calc_flag
_atom_site_refinement_flags_posn
_atom_site_refinement_flags_occupancy
_atom_site_disorder_assembly
_atom_site_disorder_group
I1 I 0.28773(3) 0.64324(4) 0.23828(2) 0.04734(15) Uani 1 1 d . . . .
I2 I 0.10466(3) 0.40968(4) 0.18575(2) 0.03936(14) Uani 1 1 d . . . .
Cu1 Cu 0.24777(6) 0.44660(9) 0.19911(4) 0.0353(3) Uani 1 1 d . . . .
Cu2 Cu 0.18958(6) 0.53264(9) 0.27071(5) 0.0402(3) Uani 1 1 d . . . .
P1 P 0.31683(11) 0.33879(16) 0.26885(8) 0.0372(4) Uani 1 1 d . . . .
P2 P 0.24478(10) 0.43103(15) 0.11025(8) 0.0345(4) Uani 1 1 d . . . .
P3 P 0.10700(11) 0.64358(16) 0.28575(8) 0.0379(4) Uani 1 1 d . . . .
F1 F 0.5218(3) 0.5591(6) 0.0731(3) 0.084(2) Uani 1 1 d . . . .
F2 F 0.1935(4) -0.0252(4) 0.0550(3) 0.0861(19) Uani 1 1 d . . . .
F3 F 0.0154(3) 0.7106(4) -0.0483(2) 0.0674(15) Uani 1 1 d . . . .
F4 F -0.1506(3) 0.7557(5) 0.0770(2) 0.0688(15) Uani 1 1 d . . . .
F5 F -0.0294(4) 0.4302(4) 0.4335(3) 0.0775(17) Uani 1 1 d . . . .
F6 F 0.2343(3) 1.0461(4) 0.4014(2) 0.0700(15) Uani 1 1 d . . . .
N1 N 0.2591(3) 0.4417(5) 0.3382(3) 0.0416(15) Uani 1 1 d . . . .
C1 C 0.3122(4) 0.3713(7) 0.3382(3) 0.0430(18) Uani 1 1 d . . . .
C2 C 0.3576(5) 0.3221(7) 0.3878(3) 0.055(2) Uani 1 1 d . . . .
H2 H 0.396655 0.276315 0.387064 0.066 Uiso 1 1 calc R . . .
C3 C 0.3471(5) 0.3387(8) 0.4387(4) 0.057(2) Uani 1 1 d . . . .
C4 C 0.2932(5) 0.4110(8) 0.4374(4) 0.057(2) Uani 1 1 d . . . .
H4 H 0.284637 0.426814 0.471180 0.068 Uiso 1 1 calc R . . .
C5 C 0.2520(5) 0.4600(8) 0.3886(3) 0.054(2) Uani 1 1 d . . . .
H5 H 0.215658 0.510386 0.389718 0.065 Uiso 1 1 calc R . . .
C6 C 0.3917(6) 0.2773(8) 0.4918(4) 0.069(3) Uani 1 1 d . . . .
H6A H 0.356497 0.250002 0.509073 0.083 Uiso 1 1 calc R . . .
H6B H 0.415182 0.215444 0.480820 0.083 Uiso 1 1 calc R . . .
C7 C 0.4525(6) 0.3405(10) 0.5359(5) 0.084(4) Uani 1 1 d . . . .
H7A H 0.435878 0.413987 0.540284 0.100 Uiso 0.5 1 calc R P A 1
H7B H 0.424345 0.400640 0.544524 0.100 Uiso 0.5 1 calc R P B 2
C8 C 0.4867(6) 0.2806(10) 0.5940(5) 0.077(3) Uani 1 1 d . . . .
H8AA H 0.494466 0.329859 0.626022 0.092 Uiso 0.5 1 calc R P C 1
H8AB H 0.453102 0.222588 0.596343 0.092 Uiso 0.5 1 calc R P C 1
H8BC H 0.474853 0.318862 0.623804 0.092 Uiso 0.5 1 calc R P D 2
H8BD H 0.465914 0.208040 0.590739 0.092 Uiso 0.5 1 calc R P D 2
C9A C 0.5601(13) 0.237(2) 0.5950(10) 0.063(6) Uiso 0.5 1 d . P E 1
H9AA H 0.600420 0.252590 0.631849 0.076 Uiso 0.5 1 calc R P E 1
H9AB H 0.556740 0.159870 0.589071 0.076 Uiso 0.5 1 calc R P E 1
C10A C 0.575(2) 0.288(3) 0.5506(17) 0.142(14) Uiso 0.5 1 d . P E 1
H10A H 0.596972 0.235211 0.532200 0.171 Uiso 0.5 1 calc R P E 1
H10B H 0.614381 0.342768 0.567547 0.171 Uiso 0.5 1 calc R P E 1
C11A C 0.5131(13) 0.339(2) 0.5072(10) 0.072(6) Uiso 0.5 1 d . P E 1
H11A H 0.495843 0.296511 0.471886 0.086 Uiso 0.5 1 calc R P E 1
H11B H 0.526150 0.411016 0.499005 0.086 Uiso 0.5 1 calc R P E 1
C9B C 0.5661(18) 0.277(3) 0.6076(14) 0.098(10) Uiso 0.5 1 d . P E 2
H9BA H 0.592361 0.300371 0.647191 0.118 Uiso 0.5 1 calc R P E 2
H9BB H 0.581732 0.203432 0.604132 0.118 Uiso 0.5 1 calc R P E 2
C10B C 0.5861(13) 0.344(2) 0.5705(10) 0.074(6) Uiso 0.5 1 d . P E 2
H10C H 0.622087 0.398634 0.592440 0.089 Uiso 0.5 1 calc R P E 2
H10D H 0.610358 0.301973 0.548932 0.089 Uiso 0.5 1 calc R P E 2
C11B C 0.5213(19) 0.392(3) 0.5336(15) 0.121(11) Uiso 0.5 1 d . P E 2
H11C H 0.520873 0.387351 0.494557 0.145 Uiso 0.5 1 calc R P E 2
H11D H 0.521393 0.467569 0.543567 0.145 Uiso 0.5 1 calc R P E 2
C12 C 0.4172(4) 0.3459(8) 0.2810(3) 0.049(2) Uani 1 1 d . . . .
C13 C 0.4559(6) 0.4364(11) 0.3052(5) 0.091(4) Uani 1 1 d . . . .
H13 H 0.432887 0.488193 0.320716 0.109 Uiso 1 1 calc R . . .
C14 C 0.5290(6) 0.4518(13) 0.3068(7) 0.109(5) Uani 1 1 d . . . .
H14 H 0.555634 0.514360 0.323374 0.131 Uiso 1 1 calc R . . .
C15 C 0.5627(7) 0.3768(16) 0.2845(7) 0.124(6) Uani 1 1 d . . . .
H15 H 0.612477 0.387385 0.285806 0.149 Uiso 1 1 calc R . . .
C16 C 0.5239(6) 0.2866(14) 0.2604(5) 0.100(5) Uani 1 1 d . . . .
H16 H 0.547186 0.234722 0.245123 0.119 Uiso 1 1 calc R . . .
C17 C 0.4501(5) 0.2704(9) 0.2581(4) 0.063(3) Uani 1 1 d . . . .
H17 H 0.423219 0.208376 0.241000 0.075 Uiso 1 1 calc R . . .
C18 C 0.2953(4) 0.1971(7) 0.2619(3) 0.0424(19) Uani 1 1 d . . . .
C19 C 0.3385(6) 0.1192(8) 0.2985(4) 0.060(2) Uani 1 1 d . . . .
H19 H 0.381578 0.139341 0.330004 0.072 Uiso 1 1 calc R . . .
C20 C 0.3195(6) 0.0141(8) 0.2897(5) 0.072(3) Uani 1 1 d . . . .
H20 H 0.350423 -0.037650 0.314498 0.087 Uiso 1 1 calc R . . .
C21 C 0.2569(6) -0.0171(8) 0.2458(5) 0.069(3) Uani 1 1 d . . . .
H21 H 0.243584 -0.089887 0.240423 0.083 Uiso 1 1 calc R . . .
C22 C 0.2133(6) 0.0581(8) 0.2094(4) 0.063(3) Uani 1 1 d . . . .
H22 H 0.169778 0.036780 0.178563 0.076 Uiso 1 1 calc R . . .
C23 C 0.2318(5) 0.1647(7) 0.2169(4) 0.052(2) Uani 1 1 d . . . .
H23 H 0.201024 0.215702 0.191377 0.063 Uiso 1 1 calc R . . .
C24 C 0.3299(4) 0.4678(6) 0.0971(3) 0.0369(17) Uani 1 1 d . . . .
C25 C 0.3933(4) 0.4907(7) 0.1426(3) 0.048(2) Uani 1 1 d . . . .
H25 H 0.392674 0.485705 0.179784 0.057 Uiso 1 1 calc R . . .
C26 C 0.4587(5) 0.5213(9) 0.1347(4) 0.063(3) Uani 1 1 d . . . .
H26 H 0.503063 0.536510 0.166229 0.076 Uiso 1 1 calc R . . .
C27 C 0.4579(5) 0.5289(8) 0.0811(4) 0.059(2) Uani 1 1 d . . . .
C28 C 0.3961(5) 0.5060(8) 0.0345(4) 0.054(2) Uani 1 1 d . . . .
H28 H 0.397774 0.511118 -0.002423 0.064 Uiso 1 1 calc R . . .
C29 C 0.3311(4) 0.4751(7) 0.0421(3) 0.0441(19) Uani 1 1 d . . . .
H29 H 0.287293 0.458944 0.010342 0.053 Uiso 1 1 calc R . . .
C30 C 0.2279(4) 0.2945(7) 0.0867(3) 0.0411(18) Uani 1 1 d . . . .
C31 C 0.2875(5) 0.2257(7) 0.0954(3) 0.047(2) Uani 1 1 d . . . .
H31 H 0.337158 0.253181 0.108791 0.056 Uiso 1 1 calc R . . .
C32 C 0.2770(6) 0.1182(8) 0.0853(4) 0.060(2) Uani 1 1 d . . . .
H32 H 0.318393 0.071711 0.091862 0.072 Uiso 1 1 calc R . . .
C33 C 0.2048(6) 0.0810(7) 0.0653(4) 0.058(2) Uani 1 1 d . . . .
C34 C 0.1445(5) 0.1442(8) 0.0559(4) 0.057(2) Uani 1 1 d . . . .
H34 H 0.095165 0.115589 0.042124 0.069 Uiso 1 1 calc R . . .
C35 C 0.1560(5) 0.2516(6) 0.0666(3) 0.0441(19) Uani 1 1 d . . . .
H35 H 0.113958 0.296836 0.060155 0.053 Uiso 1 1 calc R . . .
C36 C 0.1717(4) 0.5107(6) 0.0585(3) 0.0377(17) Uani 1 1 d . . . .
C37 C 0.1314(4) 0.4800(7) 0.0030(3) 0.0437(19) Uani 1 1 d . . . .
H37 H 0.140256 0.412863 -0.010235 0.052 Uiso 1 1 calc R . . .
C38 C 0.0780(5) 0.5481(8) -0.0329(4) 0.052(2) Uani 1 1 d . . . .
H38 H 0.049688 0.528185 -0.070790 0.063 Uiso 1 1 calc R . . .
C39 C 0.0671(4) 0.6434(8) -0.0126(4) 0.051(2) Uani 1 1 d . . . .
C40 C 0.1051(5) 0.6763(8) 0.0410(4) 0.058(2) Uani 1 1 d . . . .
H40 H 0.096056 0.743818 0.053666 0.070 Uiso 1 1 calc R . . .
C41 C 0.1582(5) 0.6072(7) 0.0769(4) 0.050(2) Uani 1 1 d . . . .
H41 H 0.185416 0.627834 0.114852 0.060 Uiso 1 1 calc R . . .
C42 C 0.0262(4) 0.6800(6) 0.2229(3) 0.0381(17) Uani 1 1 d . . . .
C43 C 0.0346(5) 0.6772(6) 0.1700(3) 0.0426(18) Uani 1 1 d . . . .
H43 H 0.081447 0.657519 0.168002 0.051 Uiso 1 1 calc R . . .
C44 C -0.0254(5) 0.7031(7) 0.1206(3) 0.048(2) Uani 1 1 d . . . .
H44 H -0.020390 0.701239 0.084688 0.057 Uiso 1 1 calc R . . .
C45 C -0.0924(5) 0.7316(7) 0.1258(4) 0.049(2) Uani 1 1 d . . . .
C46 C -0.1028(4) 0.7355(7) 0.1760(3) 0.047(2) Uani 1 1 d . . . .
H46 H -0.149784 0.755852 0.177694 0.057 Uiso 1 1 calc R . . .
C47 C -0.0436(4) 0.7092(6) 0.2240(3) 0.0434(19) Uani 1 1 d . . . .
H47 H -0.050251 0.710883 0.259366 0.052 Uiso 1 1 calc R . . .
C48 C 0.0621(4) 0.5878(6) 0.3320(3) 0.0390(17) Uani 1 1 d . . . .
C49 C 0.0106(5) 0.5053(7) 0.3104(4) 0.048(2) Uani 1 1 d . . . .
H49 H -0.002644 0.484802 0.271928 0.058 Uiso 1 1 calc R . . .
C50 C -0.0209(5) 0.4534(7) 0.3437(4) 0.052(2) Uani 1 1 d . . . .
H50 H -0.056958 0.398891 0.328737 0.062 Uiso 1 1 calc R . . .
C51 C 0.0014(5) 0.4830(7) 0.3997(4) 0.053(2) Uani 1 1 d . . . .
C52 C 0.0511(6) 0.5617(7) 0.4226(4) 0.059(2) Uani 1 1 d . . . .
H52 H 0.065181 0.580013 0.461362 0.071 Uiso 1 1 calc R . . .
C53 C 0.0811(5) 0.6148(7) 0.3881(3) 0.047(2) Uani 1 1 d . . . .
H53 H 0.115538 0.671105 0.403386 0.057 Uiso 1 1 calc R . . .
C54 C 0.1437(4) 0.7687(6) 0.3201(3) 0.0384(17) Uani 1 1 d . . . .
C55 C 0.0985(5) 0.8553(7) 0.3188(4) 0.049(2) Uani 1 1 d . . . .
H55 H 0.045844 0.849863 0.299099 0.058 Uiso 1 1 calc R . . .
C56 C 0.1279(5) 0.9486(7) 0.3453(4) 0.050(2) Uani 1 1 d . . . .
H56 H 0.096395 1.007794 0.343423 0.060 Uiso 1 1 calc R . . .
C57 C 0.2042(5) 0.9546(7) 0.3748(3) 0.049(2) Uani 1 1 d . . . .
C58 C 0.2509(5) 0.8708(8) 0.3781(4) 0.058(2) Uani 1 1 d . . . .
H58 H 0.303229 0.876270 0.399269 0.069 Uiso 1 1 calc R . . .
C59 C 0.2208(5) 0.7781(7) 0.3501(4) 0.051(2) Uani 1 1 d . . . .
H59 H 0.252957 0.720069 0.351266 0.062 Uiso 1 1 calc R . . .
Cl1 Cl 0.2545(3) 0.7553(6) 0.4966(2) 0.185(3) Uani 1 1 d . . . .
Cl2 Cl 0.3892(5) 0.6675(8) 0.5744(3) 0.269(5) Uani 1 1 d . . . .
C60 C 0.3081(12) 0.7357(17) 0.5684(8) 0.169(9) Uani 1 1 d . . . .
H60A H 0.321149 0.804920 0.587877 0.203 Uiso 1 1 calc R . . .
H60B H 0.278778 0.694654 0.586483 0.203 Uiso 1 1 calc R . . .

loop_
_atom_site_aniso_label
_atom_site_aniso_U_11
_atom_site_aniso_U_22
_atom_site_aniso_U_33
_atom_site_aniso_U_23
_atom_site_aniso_U_13
_atom_site_aniso_U_12
I1 0.0465(3) 0.0477(3) 0.0529(3) -0.0092(2) 0.0241(2) -0.0106(2)
I2 0.0311(2) 0.0470(3) 0.0421(3) 0.0002(2) 0.0158(2) -0.0023(2)
Cu1 0.0340(5) 0.0419(6) 0.0326(5) 0.0026(5) 0.0153(4) 0.0030(5)
Cu2 0.0358(6) 0.0479(7) 0.0392(6) 0.0002(5) 0.0166(5) 0.0096(5)
P1 0.0348(10) 0.0449(11) 0.0345(10) 0.0034(8) 0.0158(8) 0.0093(8)
P2 0.0332(9) 0.0403(11) 0.0319(9) -0.0001(8) 0.0141(8) -0.0007(8)
P3 0.0345(10) 0.0437(11) 0.0375(10) -0.0003(8) 0.0155(8) 0.0076(8)
F1 0.060(3) 0.128(6) 0.079(4) -0.013(4) 0.043(3) -0.036(4)
F2 0.096(5) 0.045(3) 0.116(5) -0.012(3) 0.037(4) -0.006(3)
F3 0.052(3) 0.065(3) 0.076(4) 0.029(3) 0.012(3) 0.014(3)
F4 0.056(3) 0.080(4) 0.052(3) 0.009(3) -0.002(2) 0.013(3)
F5 0.108(5) 0.056(3) 0.097(4) 0.012(3) 0.072(4) -0.001(3)
F6 0.075(4) 0.059(3) 0.063(3) -0.019(3) 0.009(3) -0.002(3)
N1 0.040(4) 0.051(4) 0.039(3) 0.006(3) 0.020(3) 0.010(3)
C1 0.043(4) 0.046(5) 0.041(4) 0.005(4) 0.017(4) 0.011(4)
C2 0.066(6) 0.057(6) 0.043(5) 0.008(4) 0.020(4) 0.028(5)
C3 0.067(6) 0.066(6) 0.040(5) 0.013(4) 0.022(4) 0.011(5)
C4 0.060(5) 0.075(6) 0.040(5) 0.011(4) 0.024(4) 0.018(5)
C5 0.053(5) 0.072(6) 0.043(5) 0.000(4) 0.025(4) 0.015(5)
C6 0.095(8) 0.066(7) 0.046(5) 0.017(5) 0.025(5) 0.024(6)
C7 0.056(6) 0.093(9) 0.087(8) 0.036(7) 0.009(6) 0.008(6)
C8 0.058(6) 0.095(9) 0.066(6) 0.013(6) 0.009(5) 0.017(6)
C12 0.035(4) 0.069(6) 0.043(5) 0.012(4) 0.016(4) 0.012(4)
C13 0.043(6) 0.122(11) 0.108(9) -0.040(8) 0.029(6) -0.014(6)
C14 0.045(6) 0.133(13) 0.140(13) -0.022(10) 0.021(7) -0.022(7)
C15 0.040(7) 0.194(19) 0.141(14) -0.021(13) 0.037(8) -0.002(9)
C16 0.051(7) 0.176(15) 0.084(8) -0.001(9) 0.038(6) 0.028(8)
C17 0.050(5) 0.082(7) 0.066(6) -0.008(5) 0.034(5) 0.005(5)
C18 0.042(4) 0.047(5) 0.041(4) 0.014(4) 0.019(4) 0.017(4)
C19 0.063(6) 0.053(6) 0.059(6) 0.009(5) 0.016(5) 0.014(5)
C20 0.077(7) 0.048(6) 0.088(8) 0.020(5) 0.026(6) 0.016(5)
C21 0.073(7) 0.042(5) 0.094(8) 0.009(5) 0.031(6) 0.009(5)
C22 0.062(6) 0.051(6) 0.075(7) 0.001(5) 0.023(5) -0.008(5)
C23 0.055(5) 0.043(5) 0.059(5) 0.012(4) 0.021(4) 0.009(4)
C24 0.039(4) 0.036(4) 0.041(4) 0.001(3) 0.020(3) -0.001(3)
C25 0.043(4) 0.066(6) 0.036(4) -0.009(4) 0.018(4) -0.011(4)
C26 0.047(5) 0.095(8) 0.050(5) -0.012(5) 0.021(4) -0.023(5)
C27 0.047(5) 0.075(7) 0.065(6) 0.000(5) 0.033(5) -0.016(5)
C28 0.056(5) 0.071(6) 0.043(5) 0.001(4) 0.029(4) -0.011(5)
C29 0.041(4) 0.058(5) 0.036(4) -0.002(4) 0.017(3) -0.002(4)
C30 0.039(4) 0.055(5) 0.035(4) 0.002(4) 0.020(3) 0.002(4)
C31 0.046(5) 0.055(5) 0.043(4) -0.002(4) 0.021(4) 0.003(4)
C32 0.066(6) 0.053(6) 0.069(6) -0.001(5) 0.035(5) 0.006(5)
C33 0.075(7) 0.036(5) 0.065(6) -0.003(4) 0.030(5) -0.003(5)
C34 0.052(5) 0.057(6) 0.062(6) -0.005(5) 0.018(4) -0.015(5)
C35 0.042(4) 0.040(5) 0.049(5) -0.001(4) 0.016(4) -0.005(4)
C36 0.039(4) 0.039(4) 0.037(4) 0.005(3) 0.017(3) 0.002(3)
C37 0.040(4) 0.052(5) 0.034(4) 0.001(4) 0.008(3) 0.001(4)
C38 0.042(5) 0.062(6) 0.045(5) 0.012(4) 0.006(4) 0.003(4)
C39 0.032(4) 0.064(6) 0.054(5) 0.022(5) 0.011(4) 0.008(4)
C40 0.069(6) 0.053(6) 0.057(6) 0.010(4) 0.026(5) 0.019(5)
C41 0.061(5) 0.048(5) 0.040(4) 0.004(4) 0.015(4) 0.009(4)
C42 0.041(4) 0.031(4) 0.043(4) -0.002(3) 0.017(3) 0.007(3)
C43 0.045(4) 0.043(5) 0.040(4) 0.001(4) 0.016(4) 0.004(4)
C44 0.056(5) 0.045(5) 0.038(4) 0.004(4) 0.013(4) 0.003(4)
C45 0.047(5) 0.040(5) 0.049(5) 0.003(4) 0.004(4) 0.008(4)
C46 0.038(4) 0.052(5) 0.047(5) -0.002(4) 0.009(4) 0.009(4)
C47 0.041(4) 0.044(5) 0.044(4) -0.006(4) 0.015(4) 0.011(4)
C48 0.039(4) 0.039(4) 0.041(4) -0.001(3) 0.017(3) 0.011(3)
C49 0.055(5) 0.047(5) 0.045(5) -0.004(4) 0.019(4) 0.005(4)
C50 0.055(5) 0.036(4) 0.069(6) 0.001(4) 0.028(5) 0.001(4)
C51 0.065(6) 0.040(5) 0.068(6) 0.007(4) 0.043(5) 0.005(4)
C52 0.084(7) 0.048(5) 0.059(6) -0.002(4) 0.043(5) 0.011(5)
C53 0.051(5) 0.049(5) 0.046(5) -0.004(4) 0.023(4) -0.004(4)
C54 0.037(4) 0.045(4) 0.033(4) 0.002(3) 0.013(3) 0.004(3)
C55 0.043(5) 0.050(5) 0.052(5) 0.000(4) 0.016(4) 0.006(4)
C56 0.052(5) 0.046(5) 0.052(5) -0.004(4) 0.020(4) 0.011(4)
C57 0.058(5) 0.047(5) 0.038(4) -0.007(4) 0.013(4) 0.000(4)
C58 0.046(5) 0.063(6) 0.053(5) -0.013(5) 0.005(4) 0.005(4)
C59 0.041(5) 0.056(5) 0.052(5) -0.009(4) 0.011(4) 0.007(4)
Cl1 0.152(4) 0.267(8) 0.130(4) -0.020(5) 0.044(3) -0.011(5)
Cl2 0.298(10) 0.324(11) 0.182(6) 0.086(7) 0.083(7) 0.159(9)
C60 0.18(2) 0.159(19) 0.138(16) 0.028(14) 0.026(15) 0.063(16)

loop_
_atom_type_symbol
_atom_type_description
_atom_type_scat_dispersion_real
_atom_type_scat_dispersion_imag
_atom_type_scat_source
C C 0.0181 0.0091 'International Tables Vol C Tables 4.2.6.8 and 6.1.1.4'
H H 0.0000 0.0000 'International Tables Vol C Tables 4.2.6.8 and 6.1.1.4'
Cl Cl 0.3639 0.7018 'International Tables Vol C Tables 4.2.6.8 and 6.1.1.4'
Cu Cu -1.9646 0.5888 'International Tables Vol C Tables 4.2.6.8 and 6.1.1.4'
F F 0.0727 0.0534 'International Tables Vol C Tables 4.2.6.8 and 6.1.1.4'
I I -0.3257 6.8362 'International Tables Vol C Tables 4.2.6.8 and 6.1.1.4'
N N 0.0311 0.0180 'International Tables Vol C Tables 4.2.6.8 and 6.1.1.4'
P P 0.2955 0.4335 'International Tables Vol C Tables 4.2.6.8 and 6.1.1.4'

loop_
_exptl_crystal_face_index_h
_exptl_crystal_face_index_k
_exptl_crystal_face_index_l
_exptl_crystal_face_perp_dist
30 6 -27 0.0639
-30 -6 27 0.0639
-8 -2 -30 0.0409
8 2 30 0.0409
16 -30 -8 0.1775
-16 30 8 0.1775

loop_
_geom_angle_atom_site_label_1
_geom_angle_atom_site_label_2
_geom_angle_atom_site_label_3
_geom_angle
Cu1 I1 Cu2 59.84(3)
Cu2 I2 Cu1 60.22(3)
I1 Cu1 Cu2 60.42(4)
I2 Cu1 I1 110.43(4)
I2 Cu1 Cu2 59.87(3)
P1 Cu1 I1 105.26(7)
P1 Cu1 I2 106.01(6)
P1 Cu1 Cu2 88.95(6)
P1 Cu1 P2 122.15(8)
P2 Cu1 I1 110.69(6)
P2 Cu1 I2 101.97(6)
P2 Cu1 Cu2 148.38(7)
I2 Cu2 I1 109.90(4)
I2 Cu2 Cu1 59.91(3)
Cu1 Cu2 I1 59.75(3)
P3 Cu2 I1 109.87(7)
P3 Cu2 I2 103.95(7)
P3 Cu2 Cu1 149.21(7)
N1 Cu2 I1 103.23(18)
N1 Cu2 I2 111.1(2)
N1 Cu2 Cu1 92.06(17)
N1 Cu2 P3 118.72(18)
C1 P1 Cu1 113.5(3)
C12 P1 Cu1 112.5(3)
C12 P1 C1 103.9(4)
C18 P1 Cu1 118.1(3)
C18 P1 C1 102.9(4)
C18 P1 C12 104.4(4)
C24 P2 Cu1 117.4(3)
C30 P2 Cu1 110.6(2)
C30 P2 C24 104.0(3)
C30 P2 C36 106.7(4)
C36 P2 Cu1 114.0(2)
C36 P2 C24 103.1(3)
C42 P3 Cu2 115.6(2)
C48 P3 Cu2 113.1(2)
C48 P3 C42 102.2(3)
C54 P3 Cu2 116.8(2)
C54 P3 C42 104.8(3)
C54 P3 C48 102.5(3)
C1 N1 Cu2 128.0(5)
C1 N1 C5 116.6(7)
C5 N1 Cu2 115.4(5)
N1 C1 P1 116.5(6)
N1 C1 C2 121.1(7)
C2 C1 P1 122.3(6)
C1 C2 C3 121.3(8)
C2 C3 C6 121.5(8)
C4 C3 C2 116.2(8)
C4 C3 C6 122.3(8)
C5 C4 C3 120.6(8)
C4 C5 N1 124.2(8)
C7 C6 C3 114.7(9)
C6 C7 C8 112.7(10)
C6 C7 C11A 98.4(13)
C8 C7 C11A 107.5(11)
C11B C7 C6 130.7(18)
C11B C7 C8 100.0(15)
C9A C8 C7 104.9(12)
C9B C8 C7 106.5(16)
C10A C9A C8 107(2)
C9A C10A C11A 117(3)
C10A C11A C7 101(2)
C10B C9B C8 110(2)
C11B C10B C9B 108(3)
C10B C11B C7 112(3)
C13 C12 P1 118.4(7)
C13 C12 C17 120.5(9)
C17 C12 P1 120.3(7)
C12 C13 C14 119.9(12)
C15 C14 C13 120.3(14)
C16 C15 C14 119.7(12)
C15 C16 C17 120.6(12)
C12 C17 C16 119.1(11)
C19 C18 P1 124.5(7)
C23 C18 P1 117.7(6)
C23 C18 C19 117.9(8)
C20 C19 C18 120.9(10)
C21 C20 C19 121.0(10)
C20 C21 C22 119.1(10)
C21 C22 C23 121.1(10)
C22 C23 C18 120.0(8)
C25 C24 P2 118.1(6)
C25 C24 C29 119.7(7)
C29 C24 P2 122.2(6)
C24 C25 C26 120.3(8)
C27 C26 C25 118.7(8)
C26 C27 F1 119.0(8)
C26 C27 C28 123.0(8)
C28 C27 F1 118.0(8)
C27 C28 C29 118.4(8)
C28 C29 C24 119.9(7)
C31 C30 P2 120.4(6)
C31 C30 C35 117.5(8)
C35 C30 P2 121.5(6)
C32 C31 C30 122.0(8)
C33 C32 C31 117.7(9)
F2 C33 C32 118.3(9)
C34 C33 F2 118.7(9)
C34 C33 C32 123.0(9)
C33 C34 C35 118.7(9)
C34 C35 C30 121.2(8)
C37 C36 P2 124.8(6)
C41 C36 P2 115.8(6)
C41 C36 C37 119.4(7)
C36 C37 C38 119.7(8)
C39 C38 C37 118.5(8)
C38 C39 F3 118.2(8)
C40 C39 F3 118.1(9)
C40 C39 C38 123.7(8)
C39 C40 C41 117.5(9)
C36 C41 C40 121.3(8)
C43 C42 P3 118.1(6)
C47 C42 P3 123.9(6)
C47 C42 C43 118.0(7)
C44 C43 C42 120.6(7)
C45 C44 C43 117.5(8)
F4 C45 C44 116.8(8)
C46 C45 F4 119.4(8)
C46 C45 C44 123.8(8)
C45 C46 C47 118.0(8)
C46 C47 C42 122.2(8)
C49 C48 P3 117.6(6)
C53 C48 P3 123.9(6)
C53 C48 C49 118.1(8)
C50 C49 C48 121.2(8)
C49 C50 C51 117.8(8)
F5 C51 C50 118.0(8)
C52 C51 F5 118.9(8)
C52 C51 C50 123.1(8)
C51 C52 C53 118.4(9)
C48 C53 C52 121.3(8)
C55 C54 P3 123.0(6)
C55 C54 C59 118.1(8)
C59 C54 P3 118.9(6)
C56 C55 C54 121.6(8)
C55 C56 C57 118.5(8)
F6 C57 C56 119.4(8)
F6 C57 C58 118.6(8)
C58 C57 C56 122.0(8)
C57 C58 C59 118.9(8)
C58 C59 C54 120.8(8)
Cl2 C60 Cl1 109.0(12)

loop_
_geom_bond_atom_site_label_1
_geom_bond_atom_site_label_2
_geom_bond_distance
I1 Cu1 2.6800(12)
I1 Cu2 2.6981(12)
I2 Cu1 2.6740(11)
I2 Cu2 2.6730(12)
Cu1 Cu2 2.6824(14)
Cu1 P1 2.242(2)
Cu1 P2 2.244(2)
Cu2 P3 2.245(2)
Cu2 N1 2.088(6)
P1 C1 1.840(8)
P1 C12 1.833(8)
P1 C18 1.830(9)
P2 C24 1.838(7)
P2 C30 1.815(9)
P2 C36 1.831(8)
P3 C42 1.830(8)
P3 C48 1.829(8)
P3 C54 1.817(8)
F1 C27 1.365(9)
F2 C33 1.369(10)
F3 C39 1.366(9)
F4 C45 1.365(9)
F5 C51 1.376(10)
F6 C57 1.357(10)
N1 C1 1.350(10)
N1 C5 1.354(10)
C1 C2 1.389(11)
C2 C3 1.392(12)
C3 C4 1.369(13)
C3 C6 1.519(12)
C4 C5 1.352(12)
C6 C7 1.514(16)
C7 C8 1.572(14)
C7 C11A 1.58(3)
C7 C11B 1.49(3)
C8 C9A 1.50(3)
C8 C9B 1.43(3)
C9A C10A 1.42(4)
C10A C11A 1.44(4)
C9B C10B 1.42(4)
C10B C11B 1.39(4)
C12 C13 1.377(15)
C12 C17 1.383(13)
C13 C14 1.399(15)
C14 C15 1.38(2)
C15 C16 1.38(2)
C16 C17 1.407(14)
C18 C19 1.397(11)
C18 C23 1.392(12)
C19 C20 1.373(14)
C20 C21 1.363(15)
C21 C22 1.375(14)
C22 C23 1.387(13)
C24 C25 1.366(11)
C24 C29 1.406(10)
C25 C26 1.392(12)
C26 C27 1.357(12)
C27 C28 1.365(12)
C28 C29 1.384(11)
C30 C31 1.385(11)
C30 C35 1.392(11)
C31 C32 1.382(13)
C32 C33 1.370(14)
C33 C34 1.350(13)
C34 C35 1.385(12)
C36 C37 1.390(11)
C36 C41 1.363(11)
C37 C38 1.391(11)
C38 C39 1.355(13)
C39 C40 1.351(13)
C40 C41 1.395(12)
C42 C43 1.408(11)
C42 C47 1.397(10)
C43 C44 1.396(11)
C44 C45 1.382(12)
C45 C46 1.362(12)
C46 C47 1.368(11)
C48 C49 1.400(12)
C48 C53 1.379(11)
C49 C50 1.372(12)
C50 C51 1.378(13)
C51 C52 1.352(13)
C52 C53 1.382(12)
C54 C55 1.388(11)
C54 C59 1.396(11)
C55 C56 1.371(12)
C56 C57 1.378(12)
C57 C58 1.368(12)
C58 C59 1.381(12)
Cl1 C60 1.754(19)
Cl2 C60 1.73(2)
